data_2232669
loop_
_publ_author_name
'Kargar, Hadi'
'Kia, Reza'

_publ_section_title
;
 (<i>E</i>)-5-[(2-Hydroxy-3-methoxybenzylidene)amino]-1,3,4-thiadiazole-2(3<i>H</i>)-thione
;
_journal_coeditor_code FJ2484
_journal_issue 12
_journal_name_full 'Acta Crystallographica Section E'
_journal_page_first o3518
_journal_paper_doi 10.1107/S1600536811050902
_journal_volume 67
_journal_year 2011
_chemical_formula_iupac 'C10 H9 N3 O2 S2'
_chemical_formula_moiety 'C10 H9 N3 O2 S2'
_chemical_formula_sum 'C10 H9 N3 O2 S2'
_chemical_formula_weight 267.32
_chemical_name_systematic (<i>E</i>)-5-[(2-Hydroxy-3-methoxybenzylidene)amino]-1,3,4-thiadiazole-2(3<i>H</i>)-thione
_space_group_IT_number 14
_symmetry_cell_setting monoclinic
_symmetry_space_group_name_Hall '-P 2ybc'
_symmetry_space_group_name_H-M 'P 1 21/c 1'
_atom_sites_solution_hydrogens geom
_atom_sites_solution_primary direct
_atom_sites_solution_secondary difmap
_audit_creation_method SHELXL-97
_cell_angle_alpha 90.0
_cell_angle_beta 101.738(5)
_cell_angle_gamma 90.0
_cell_formula_units_Z 4
_cell_length_a 7.432(5)
_cell_length_b 14.993(5)
_cell_length_c 10.853(5)
_cell_measurement_reflns_used 2780
_cell_measurement_temperature 291(2)
_cell_measurement_theta_max 27.43
_cell_measurement_theta_min 2.45
_cell_volume 1184.0(10)
_computing_cell_refinement 'X-AREA (Stoe & Cie, 2009)'
_computing_data_collection 'X-AREA (Stoe & Cie, 2009)'
_computing_data_reduction 'X-AREA (Stoe & Cie, 2009)'
_computing_molecular_graphics 'SHELXTL (Sheldrick, 2008)'
_computing_publication_material 'SHELXTL (Sheldrick, 2008) and PLATON (Spek, 2009)'
_computing_structure_refinement 'SHELXTL (Sheldrick, 2008)'
_computing_structure_solution 'SHELXTL (Sheldrick, 2008)'
_diffrn_ambient_temperature 291(2)
_diffrn_detector_area_resol_mean '0.15 mm'
_diffrn_measured_fraction_theta_full 0.998
_diffrn_measured_fraction_theta_max 0.998
_diffrn_measurement_device_type 'Stoe IPDS 2T Image Plate'
_diffrn_measurement_method '\w scans'
_diffrn_radiation_monochromator graphite
_diffrn_radiation_source 'fine-focus sealed tube'
_diffrn_radiation_type MoK\a
_diffrn_radiation_wavelength 0.71069
_diffrn_reflns_av_R_equivalents 0.0748
_diffrn_reflns_av_sigmaI/netI 0.1135
_diffrn_reflns_limit_h_max 10
_diffrn_reflns_limit_h_min -9
_diffrn_reflns_limit_k_max 19
_diffrn_reflns_limit_k_min -20
_diffrn_reflns_limit_l_max 14
_diffrn_reflns_limit_l_min -14
_diffrn_reflns_number 9012
_diffrn_reflns_theta_full 29.00
_diffrn_reflns_theta_max 29.00
_diffrn_reflns_theta_min 2.35
_diffrn_standards_number 0
_exptl_absorpt_coefficient_mu 0.442
_exptl_absorpt_correction_T_max 1.000
_exptl_absorpt_correction_T_min 0.898
_exptl_absorpt_correction_type multi-scan
_exptl_absorpt_process_details
;
[MULABS (Blessing, 1995) in PLATON (Spek, 2009)]
;
_exptl_crystal_colour yellow
_exptl_crystal_density_diffrn 1.500
_exptl_crystal_density_method 'not measured'
_exptl_crystal_description block
_exptl_crystal_F_000 552
_exptl_crystal_size_max 0.25
_exptl_crystal_size_mid 0.21
_exptl_crystal_size_min 0.11
_refine_diff_density_max 0.207
_refine_diff_density_min -0.216
_refine_ls_extinction_method none
_refine_ls_goodness_of_fit_ref 0.918
_refine_ls_hydrogen_treatment constr
_refine_ls_matrix_type full
_refine_ls_number_parameters 155
_refine_ls_number_reflns 3147
_refine_ls_number_restraints 0
_refine_ls_restrained_S_all 0.918
_refine_ls_R_factor_all 0.1511
_refine_ls_R_factor_gt 0.0573
_refine_ls_shift/su_max 0.001
_refine_ls_shift/su_mean 0.000
_refine_ls_structure_factor_coef Fsqd
_refine_ls_weighting_details 'calc w=1/[\s^2^(Fo^2^)+(0.0235P)^2^] where P=(Fo^2^+2Fc^2^)/3'
_refine_ls_weighting_scheme calc
_refine_ls_wR_factor_gt 0.0640
_refine_ls_wR_factor_ref 0.0792
_reflns_number_gt 1530
_reflns_number_total 3147
_reflns_threshold_expression I>2\s(I)
_cod_data_source_file fj2484.cif
_cod_data_source_block I
_cod_original_sg_symbol_H-M 'P 21/c'
_cod_database_code 2232669
_cod_database_fobs_code 2232669

loop_
_symmetry_equiv_pos_as_xyz
'x, y, z'
'-x, y+1/2, -z+1/2'
'-x, -y, -z'
'x, -y-1/2, z-1/2'

loop_
_atom_site_type_symbol
_atom_site_label
_atom_site_fract_x
_atom_site_fract_y
_atom_site_fract_z
_atom_site_U_iso_or_equiv
_atom_site_adp_type
_atom_site_calc_flag
_atom_site_refinement_flags
_atom_site_occupancy
_atom_site_symmetry_multiplicity
S S1 0.21750(10) 0.70390(4) 0.52967(6) 0.04780(19) Uani d . 1 1
S S2 0.26803(11) 0.88098(5) 0.66246(8) 0.0669(3) Uani d . 1 1
O O1 0.3794(2) 0.35277(10) 0.59426(14) 0.0493(5) Uani d . 1 1
H H1 0.3815 0.4009 0.6167 0.074 Uiso d R 1 1
O O2 0.3399(3) 0.19524(12) 0.50192(17) 0.0610(5) Uani d . 1 1
N N1 0.3081(3) 0.52471(12) 0.57179(17) 0.0366(5) Uani d . 1 1
N N2 0.4094(3) 0.63027(13) 0.72724(18) 0.0436(5) Uani d . 1 1
N N3 0.3970(3) 0.72004(13) 0.74725(18) 0.0471(6) Uani d . 1 1
H H3 0.4552 0.7361 0.8202 0.056 Uiso d R 1 1
C C1 0.2778(3) 0.34679(16) 0.4758(2) 0.0380(6) Uani d . 1 1
C C2 0.2551(4) 0.26105(18) 0.4235(2) 0.0437(7) Uani d . 1 1
C C3 0.1578(4) 0.2506(2) 0.3031(3) 0.0561(8) Uani d . 1 1
H H3A 0.1432 0.1940 0.2674 0.067 Uiso calc R 1 1
C C4 0.0809(4) 0.3235(2) 0.2342(3) 0.0604(8) Uani d . 1 1
H H4A 0.0156 0.3155 0.1523 0.073 Uiso calc R 1 1
C C5 0.0996(4) 0.40713(18) 0.2846(2) 0.0528(7) Uani d . 1 1
H H5A 0.0462 0.4556 0.2375 0.063 Uiso calc R 1 1
C C6 0.1990(3) 0.41983(17) 0.4071(2) 0.0365(6) Uani d . 1 1
C C7 0.2189(3) 0.50812(16) 0.4597(2) 0.0395(6) Uani d . 1 1
H H7A 0.1647 0.5555 0.4103 0.047 Uiso calc R 1 1
C C8 0.3194(3) 0.61176(16) 0.6153(2) 0.0351(6) Uani d . 1 1
C C9 0.3028(4) 0.77222(16) 0.6575(2) 0.0438(6) Uani d . 1 1
C C10 0.2996(5) 0.10417(18) 0.4652(3) 0.0769(10) Uani d . 1 1
H H10A 0.3550 0.0653 0.5326 0.115 Uiso calc R 1 1
H H10B 0.3481 0.0910 0.3917 0.115 Uiso calc R 1 1
H H10C 0.1690 0.0953 0.4468 0.115 Uiso calc R 1 1

loop_
_atom_site_aniso_label
_atom_site_aniso_U_11
_atom_site_aniso_U_22
_atom_site_aniso_U_33
_atom_site_aniso_U_12
_atom_site_aniso_U_13
_atom_site_aniso_U_23
S1 0.0536(5) 0.0348(4) 0.0529(4) 0.0065(3) 0.0058(3) 0.0043(3)
S2 0.0708(6) 0.0335(4) 0.0980(6) 0.0065(4) 0.0208(5) -0.0043(4)
O1 0.0629(13) 0.0321(10) 0.0487(11) 0.0050(9) 0.0013(9) 0.0003(7)
O2 0.0684(14) 0.0303(11) 0.0841(14) 0.0019(10) 0.0148(11) -0.0055(9)
N1 0.0394(13) 0.0303(12) 0.0397(12) 0.0015(10) 0.0071(10) -0.0017(9)
N2 0.0455(14) 0.0333(13) 0.0497(13) 0.0026(10) 0.0041(11) -0.0036(10)
N3 0.0482(14) 0.0407(14) 0.0499(13) -0.0017(11) 0.0044(11) -0.0094(11)
C1 0.0352(15) 0.0415(15) 0.0389(13) -0.0042(12) 0.0112(12) -0.0040(12)
C2 0.0428(17) 0.0374(16) 0.0540(17) -0.0030(13) 0.0175(14) -0.0048(13)
C3 0.062(2) 0.0465(19) 0.0655(19) -0.0168(15) 0.0269(16) -0.0203(15)
C4 0.067(2) 0.064(2) 0.0484(16) -0.0238(18) 0.0068(15) -0.0136(16)
C5 0.0549(19) 0.0518(19) 0.0478(17) -0.0114(15) 0.0013(14) 0.0021(13)
C6 0.0338(15) 0.0358(15) 0.0399(14) -0.0044(12) 0.0074(12) 0.0008(11)
C7 0.0374(16) 0.0366(16) 0.0449(15) 0.0006(12) 0.0094(13) 0.0077(12)
C8 0.0344(14) 0.0309(14) 0.0414(14) 0.0033(11) 0.0108(12) 0.0054(11)
C9 0.0390(15) 0.0376(15) 0.0578(16) -0.0019(13) 0.0167(13) -0.0025(13)
C10 0.083(3) 0.0348(18) 0.115(3) -0.0048(17) 0.026(2) -0.0109(18)

loop_
_atom_type_symbol
_atom_type_description
_atom_type_scat_dispersion_real
_atom_type_scat_dispersion_imag
_atom_type_scat_source
C C 0.0033 0.0016 'International Tables Vol C Tables 4.2.6.8 and 6.1.1.4'
H H 0.0000 0.0000 'International Tables Vol C Tables 4.2.6.8 and 6.1.1.4'
N N 0.0061 0.0033 'International Tables Vol C Tables 4.2.6.8 and 6.1.1.4'
O O 0.0106 0.0060 'International Tables Vol C Tables 4.2.6.8 and 6.1.1.4'
S S 0.1246 0.1234 'International Tables Vol C Tables 4.2.6.8 and 6.1.1.4'

loop_
_geom_angle_atom_site_label_1
_geom_angle_atom_site_label_2
_geom_angle_atom_site_label_3
_geom_angle
C9 S1 C8 89.62(13)
C1 O1 H1 109.8
C2 O2 C10 118.0(2)
C7 N1 C8 119.3(2)
C8 N2 N3 108.7(2)
C9 N3 N2 120.2(2)
C9 N3 H3 127.1
N2 N3 H3 112.7
O1 C1 C6 123.5(2)
O1 C1 C2 116.3(2)
C6 C1 C2 120.3(2)
C3 C2 O2 126.7(3)
C3 C2 C1 119.3(3)
O2 C2 C1 114.0(2)
C2 C3 C4 120.4(3)
C2 C3 H3A 119.8
C4 C3 H3A 119.8
C5 C4 C3 120.9(3)
C5 C4 H4A 119.5
C3 C4 H4A 119.5
C4 C5 C6 119.9(3)
C4 C5 H5A 120.1
C6 C5 H5A 120.1
C1 C6 C5 119.2(2)
C1 C6 C7 121.1(2)
C5 C6 C7 119.7(2)
N1 C7 C6 123.0(2)
N1 C7 H7A 118.5
C6 C7 H7A 118.5
N2 C8 N1 120.5(2)
N2 C8 S1 114.54(18)
N1 C8 S1 125.01(18)
N3 C9 S2 128.1(2)
N3 C9 S1 106.85(18)
S2 C9 S1 125.01(17)
O2 C10 H10A 109.5
O2 C10 H10B 109.5
H10A C10 H10B 109.5
O2 C10 H10C 109.5
H10A C10 H10C 109.5
H10B C10 H10C 109.5

loop_
_geom_bond_atom_site_label_1
_geom_bond_atom_site_label_2
_geom_bond_distance
S1 C9 1.737(3)
S1 C8 1.749(2)
S2 C9 1.654(3)
O1 C1 1.355(3)
O1 H1 0.7607
O2 C2 1.370(3)
O2 C10 1.437(3)
N1 C7 1.286(3)
N1 C8 1.385(3)
N2 C8 1.292(3)
N2 N3 1.369(3)
N3 C9 1.332(3)
N3 H3 0.8561
C1 C6 1.386(3)
C1 C2 1.401(3)
C2 C3 1.369(3)
C3 C4 1.381(4)
C3 H3A 0.9300
C4 C5 1.364(3)
C4 H4A 0.9300
C5 C6 1.397(3)
C5 H5A 0.9300
C6 C7 1.437(3)
C7 H7A 0.9300
C10 H10A 0.9600
C10 H10B 0.9600
C10 H10C 0.9600

loop_
_geom_hbond_atom_site_label_D
_geom_hbond_atom_site_label_H
_geom_hbond_atom_site_label_A
_geom_hbond_site_symmetry_A
_geom_hbond_distance_DH
_geom_hbond_distance_HA
_geom_hbond_distance_DA
_geom_hbond_angle_DHA
_geom_hbond_publ_flag
O1 H1 N1 . 0.7600 1.9700 2.633(3) 146.00 y
N3 H3 O1 2_656 0.8600 2.2300 2.919(3) 138.00 y
N3 H3 O2 2_656 0.8600 2.2900 3.034(3) 146.00 y

loop_
_geom_torsion_atom_site_label_1
_geom_torsion_atom_site_label_2
_geom_torsion_atom_site_label_3
_geom_torsion_atom_site_label_4
_geom_torsion
C8 N2 N3 C9 0.0(3)
C10 O2 C2 C3 -11.4(4)
C10 O2 C2 C1 169.9(2)
O1 C1 C2 C3 -178.4(2)
C6 C1 C2 C3 1.3(4)
O1 C1 C2 O2 0.4(3)
C6 C1 C2 O2 -179.9(2)
O2 C2 C3 C4 -179.3(3)
C1 C2 C3 C4 -0.7(4)
C2 C3 C4 C5 -0.3(4)
C3 C4 C5 C6 0.6(4)
O1 C1 C6 C5 178.7(2)
C2 C1 C6 C5 -1.0(4)
O1 C1 C6 C7 -1.0(4)
C2 C1 C6 C7 179.3(2)
C4 C5 C6 C1 0.1(4)
C4 C5 C6 C7 179.8(2)
C8 N1 C7 C6 -179.6(2)
C1 C6 C7 N1 -0.5(4)
C5 C6 C7 N1 179.8(2)
N3 N2 C8 N1 -179.1(2)
N3 N2 C8 S1 0.5(2)
C7 N1 C8 N2 -179.5(2)
C7 N1 C8 S1 1.0(3)
C9 S1 C8 N2 -0.61(19)
C9 S1 C8 N1 178.9(2)
N2 N3 C9 S2 179.02(18)
N2 N3 C9 S1 -0.4(3)
C8 S1 C9 N3 0.53(18)
C8 S1 C9 S2 -178.93(18)

loop_
_cod_related_entry_id
_cod_related_entry_database
_cod_related_entry_code
1 ChemSpider 21423146
